data_7063787
loop_
_publ_author_name
'Ren, Taohong'
'Zhu, Hongjin'
'Yang, Xiao'
'Jia, Dingxian'

_publ_section_title
;
 Heterometallic lead-iodocuprate hybrids with transition-metal complexes:
 syntheses, structures, photoelectricity and photocatalysis
;
_journal_issue 23
_journal_name_full 'New Journal of Chemistry'
_journal_page_first 9669
_journal_page_last 9677
_journal_paper_doi 10.1039/D5NJ00483G
_journal_volume 49
_journal_year 2025
_chemical_formula_sum 'C6 H24 Cu I5 N6 Ni Pb'
_chemical_formula_weight 1144.25
_space_group_crystal_system orthorhombic
_space_group_IT_number 33
_space_group_name_Hall 'P 2c -2n'
_space_group_name_H-M_alt 'P n a 21'
_atom_sites_solution_hydrogens geom
_audit_creation_method SHELXL-2014/7
_audit_update_record
;
2025-02-03 deposited with the CCDC.	2025-05-06 downloaded from the CCDC.
;
_cell_angle_alpha 90
_cell_angle_beta 90
_cell_angle_gamma 90
_cell_formula_units_Z 4
_cell_length_a 9.1008(18)
_cell_length_b 23.247(5)
_cell_length_c 10.511(2)
_cell_measurement_reflns_used 4623
_cell_measurement_temperature 293(2)
_cell_measurement_theta_max 25.35
_cell_measurement_theta_min 3.0515
_cell_volume 2223.8(8)
_computing_structure_refinement 'SHELXL-2014/7 (Sheldrick, 2014)'
_diffrn_ambient_temperature 293(2)
_diffrn_detector_area_resol_mean 14.63
_diffrn_measured_fraction_theta_full 0.999
_diffrn_measured_fraction_theta_max 0.999
_diffrn_measurement_device_type 'Rigaku Saturn'
_diffrn_measurement_method \w
_diffrn_radiation_type MoK\a
_diffrn_radiation_wavelength 0.71073
_diffrn_reflns_av_R_equivalents 0.0311
_diffrn_reflns_av_unetI/netI 0.0329
_diffrn_reflns_Laue_measured_fraction_full 0.999
_diffrn_reflns_Laue_measured_fraction_max 0.999
_diffrn_reflns_limit_h_max 10
_diffrn_reflns_limit_h_min -8
_diffrn_reflns_limit_k_max 28
_diffrn_reflns_limit_k_min -26
_diffrn_reflns_limit_l_max 12
_diffrn_reflns_limit_l_min -8
_diffrn_reflns_number 8562
_diffrn_reflns_point_group_measured_fraction_full 0.999
_diffrn_reflns_point_group_measured_fraction_max 0.999
_diffrn_reflns_theta_full 25.242
_diffrn_reflns_theta_max 25.349
_diffrn_reflns_theta_min 2.843
_exptl_absorpt_coefficient_mu 16.279
_exptl_absorpt_correction_T_max 0.1392
_exptl_absorpt_correction_T_min 0.0591
_exptl_absorpt_correction_type multi-scan
_exptl_absorpt_process_details 'Jacobson, R. (1998) Private communication'
_exptl_crystal_colour Yellow
_exptl_crystal_density_diffrn 3.418
_exptl_crystal_description Block
_exptl_crystal_F_000 2024
_exptl_crystal_size_max 0.400
_exptl_crystal_size_mid 0.250
_exptl_crystal_size_min 0.200
_refine_diff_density_max 1.502
_refine_diff_density_min -1.374
_refine_diff_density_rms 0.181
_refine_ls_abs_structure_details
;
 Refined as an inversion twin.
;
_refine_ls_abs_structure_Flack 0.555(7)
_refine_ls_extinction_coef 0.00063(4)
_refine_ls_extinction_expression Fc^*^=kFc[1+0.001xFc^2^\l^3^/sin(2\q)]^-1/4^
_refine_ls_extinction_method 'SHELXL-2014/7 (Sheldrick 2014'
_refine_ls_goodness_of_fit_ref 1.040
_refine_ls_hydrogen_treatment constr
_refine_ls_matrix_type full
_refine_ls_number_parameters 183
_refine_ls_number_reflns 3329
_refine_ls_number_restraints 1
_refine_ls_restrained_S_all 1.040
_refine_ls_R_factor_all 0.0285
_refine_ls_R_factor_gt 0.0256
_refine_ls_shift/su_max 0.001
_refine_ls_shift/su_mean 0.000
_refine_ls_structure_factor_coef Fsqd
_refine_ls_weighting_details 'w=1/[\s^2^(Fo^2^)+(0.0284P)^2^+3.7344P] where P=(Fo^2^+2Fc^2^)/3'
_refine_ls_weighting_scheme calc
_refine_ls_wR_factor_gt 0.0581
_refine_ls_wR_factor_ref 0.0594
_reflns_Friedel_coverage 0.891
_reflns_Friedel_fraction_full 0.999
_reflns_Friedel_fraction_max 0.999
_reflns_number_gt 3127
_reflns_number_total 3329
_reflns_threshold_expression 'I > 2\s(I)'
_cod_data_source_file d5nj00483g2.cif
_cod_data_source_block 33_CCDC1
_cod_depositor_comments 'Adding full bibliography for 7063785--7063787.cif.'
_cod_original_cell_volume 2223.7(8)
_cod_database_code 7063787
_shelx_shelxl_version_number 2014/7
_shelx_space_group_comment
;
The symmetry employed for this shelxl refinement is uniquely defined
by the following loop, which should always be used as a source of
symmetry information in preference to the above space-group names.
They are only intended as comments.
;
_shelx_estimated_absorpt_t_min 0.059
_shelx_estimated_absorpt_t_max 0.139

loop_
_space_group_symop_operation_xyz
'x, y, z'
'-x, -y, z+1/2'
'x+1/2, -y+1/2, z'
'-x+1/2, y+1/2, z+1/2'

loop_
_atom_site_label
_atom_site_type_symbol
_atom_site_fract_x
_atom_site_fract_y
_atom_site_fract_z
_atom_site_U_iso_or_equiv
_atom_site_adp_type
_atom_site_occupancy
_atom_site_site_symmetry_order
_atom_site_calc_flag
_atom_site_refinement_flags_posn
_atom_site_refinement_flags_adp
_atom_site_refinement_flags_occupancy
_atom_site_disorder_assembly
_atom_site_disorder_group
Pb1 Pb 0.48639(4) 0.74559(2) 0.74518(6) 0.02088(13) Uani 1 1 d . . . . .
Cu1 Cu 0.22565(17) 0.61644(9) 0.87428(19) 0.0360(4) Uani 1 1 d . . . . .
I1 I 0.24395(9) 0.73171(4) 0.96804(8) 0.0219(2) Uani 1 1 d . . . . .
I2 I 0.45513(9) 0.60831(4) 0.72695(10) 0.0260(2) Uani 1 1 d . . . . .
I3 I 0.74027(9) 0.74973(4) 0.53472(10) 0.0236(2) Uani 1 1 d . . . . .
I4 I 0.46548(8) 0.88082(4) 0.76521(10) 0.0260(2) Uani 1 1 d . . . . .
I5 I 0.24604(7) 0.53969(4) 1.05507(9) 0.0224(2) Uani 1 1 d . . . . .
Ni1 Ni 0.25257(13) 0.40314(7) 0.71023(15) 0.0144(3) Uani 1 1 d . . . . .
N1 N 0.0636(10) 0.3578(5) 0.6474(10) 0.024(2) Uani 1 1 d . . . . .
H1A H 0.0043 0.3813 0.6047 0.028 Uiso 1 1 calc R U . . .
H1B H 0.0899 0.3292 0.5958 0.028 Uiso 1 1 calc R U . . .
N2 N 0.1431(11) 0.3963(4) 0.8879(10) 0.024(2) Uani 1 1 d . . . . .
H2A H 0.1863 0.3697 0.9360 0.029 Uiso 1 1 calc R U . . .
H2B H 0.1463 0.4297 0.9289 0.029 Uiso 1 1 calc R U . . .
N3 N 0.1588(11) 0.4845(5) 0.6735(10) 0.024(2) Uani 1 1 d . . . . .
H3A H 0.0640 0.4842 0.6942 0.029 Uiso 1 1 calc R U . . .
H3B H 0.2036 0.5112 0.7201 0.029 Uiso 1 1 calc R U . . .
N4 N 0.3315(10) 0.4142(4) 0.5224(9) 0.022(2) Uani 1 1 d . . . . .
H4A H 0.4249 0.4031 0.5177 0.027 Uiso 1 1 calc R U . . .
H4B H 0.2791 0.3928 0.4688 0.027 Uiso 1 1 calc R U . . .
N5 N 0.4423(10) 0.4400(5) 0.7930(10) 0.025(2) Uani 1 1 d . . . . .
H5A H 0.4943 0.4584 0.7340 0.030 Uiso 1 1 calc R U . . .
H5B H 0.4166 0.4652 0.8527 0.030 Uiso 1 1 calc R U . . .
N6 N 0.3769(9) 0.3262(4) 0.7356(11) 0.022(2) Uani 1 1 d . . . . .
H6A H 0.3405 0.3058 0.8000 0.027 Uiso 1 1 calc R U . . .
H6B H 0.3729 0.3048 0.6655 0.027 Uiso 1 1 calc R U . . .
C1 C -0.0123(13) 0.3348(6) 0.7580(15) 0.030(3) Uani 1 1 d . . . . .
H1C H 0.0366 0.3002 0.7874 0.036 Uiso 1 1 calc R U . . .
H1D H -0.1127 0.3250 0.7359 0.036 Uiso 1 1 calc R U . . .
C2 C -0.0111(13) 0.3799(7) 0.8621(13) 0.027(3) Uani 1 1 d . . . . .
H2C H -0.0667 0.4134 0.8353 0.032 Uiso 1 1 calc R U . . .
H2D H -0.0560 0.3646 0.9386 0.032 Uiso 1 1 calc R U . . .
C3 C 0.1757(14) 0.4981(6) 0.5356(14) 0.029(3) Uani 1 1 d . . . . .
H3C H 0.0963 0.4804 0.4881 0.035 Uiso 1 1 calc R U . . .
H3D H 0.1698 0.5394 0.5233 0.035 Uiso 1 1 calc R U . . .
C4 C 0.3190(14) 0.4767(6) 0.4865(13) 0.029(3) Uani 1 1 d . . . . .
H4C H 0.3992 0.4984 0.5237 0.035 Uiso 1 1 calc R U . . .
H4D H 0.3233 0.4809 0.3948 0.035 Uiso 1 1 calc R U . . .
C5 C 0.5315(14) 0.3935(6) 0.8498(14) 0.029(3) Uani 1 1 d . . . . .
H5C H 0.4910 0.3827 0.9317 0.034 Uiso 1 1 calc R U . . .
H5D H 0.6314 0.4067 0.8628 0.034 Uiso 1 1 calc R U . . .
C6 C 0.5313(13) 0.3427(6) 0.7628(16) 0.031(3) Uani 1 1 d . . . . .
H6C H 0.5816 0.3522 0.6842 0.038 Uiso 1 1 calc R U . . .
H6D H 0.5826 0.3108 0.8026 0.038 Uiso 1 1 calc R U . . .

loop_
_atom_site_aniso_label
_atom_site_aniso_U_11
_atom_site_aniso_U_22
_atom_site_aniso_U_33
_atom_site_aniso_U_23
_atom_site_aniso_U_13
_atom_site_aniso_U_12
Pb1 0.0209(2) 0.0194(3) 0.0223(3) 0.0001(2) 0.0014(3) -0.00058(17)
Cu1 0.0336(9) 0.0385(11) 0.0358(11) 0.0042(9) 0.0012(8) 0.0019(8)
I1 0.0250(4) 0.0210(4) 0.0196(5) -0.0042(4) 0.0030(4) -0.0044(4)
I2 0.0318(4) 0.0210(5) 0.0252(5) 0.0008(4) 0.0043(4) 0.0012(3)
I3 0.0235(4) 0.0280(6) 0.0193(5) -0.0026(4) 0.0006(4) 0.0019(3)
I4 0.0274(4) 0.0190(4) 0.0318(6) -0.0001(4) -0.0053(4) -0.0007(3)
I5 0.0183(3) 0.0212(5) 0.0277(5) 0.0005(4) -0.0008(3) 0.0004(3)
Ni1 0.0151(7) 0.0131(8) 0.0148(8) -0.0010(6) 0.0008(5) -0.0003(5)
N1 0.023(5) 0.030(7) 0.018(6) -0.006(5) -0.002(5) -0.005(5)
N2 0.032(6) 0.014(6) 0.027(6) -0.001(5) 0.003(5) 0.001(4)
N3 0.024(5) 0.018(6) 0.031(6) -0.001(5) 0.003(5) 0.004(4)
N4 0.022(5) 0.021(6) 0.025(6) 0.000(5) -0.002(4) 0.004(4)
N5 0.022(5) 0.021(6) 0.033(6) -0.004(5) 0.000(4) -0.006(5)
N6 0.029(5) 0.020(5) 0.018(5) 0.002(5) -0.007(5) 0.000(4)
C1 0.030(6) 0.020(7) 0.039(10) 0.000(7) -0.006(7) -0.004(5)
C2 0.027(7) 0.033(9) 0.020(7) -0.002(6) -0.004(6) -0.010(6)
C3 0.028(7) 0.022(8) 0.037(8) 0.016(6) -0.014(6) 0.004(6)
C4 0.027(7) 0.026(8) 0.034(8) 0.009(6) -0.004(6) 0.000(6)
C5 0.030(7) 0.030(9) 0.026(8) -0.004(6) -0.004(6) 0.005(6)
C6 0.028(6) 0.027(8) 0.039(10) 0.004(7) 0.000(7) 0.006(5)

loop_
_atom_type_symbol
_atom_type_description
_atom_type_scat_dispersion_real
_atom_type_scat_dispersion_imag
_atom_type_scat_source
C C 0.0033 0.0016 'International Tables Vol C Tables 4.2.6.8 and 6.1.1.4'
H H 0.0000 0.0000 'International Tables Vol C Tables 4.2.6.8 and 6.1.1.4'
N N 0.0061 0.0033 'International Tables Vol C Tables 4.2.6.8 and 6.1.1.4'
Ni Ni 0.3393 1.1124 'International Tables Vol C Tables 4.2.6.8 and 6.1.1.4'
Cu Cu 0.3201 1.2651 'International Tables Vol C Tables 4.2.6.8 and 6.1.1.4'
I I -0.4742 1.8119 'International Tables Vol C Tables 4.2.6.8 and 6.1.1.4'
Pb Pb -3.3944 10.1111 'International Tables Vol C Tables 4.2.6.8 and 6.1.1.4'

loop_
_geom_angle_atom_site_label_1
_geom_angle_atom_site_label_2
_geom_angle_atom_site_label_3
_geom_angle
_geom_angle_site_symmetry_1
_geom_angle_site_symmetry_3
_geom_angle_publ_flag
I3 Pb1 I4 88.26(3) 3_465 . ?
I3 Pb1 I3 91.54(3) 3_465 . ?
I4 Pb1 I3 93.42(3) . . ?
I3 Pb1 I2 85.95(3) 3_465 . ?
I4 Pb1 I2 171.45(2) . . ?
I3 Pb1 I2 93.01(3) . . ?
I3 Pb1 I1 91.55(3) 3_465 . ?
I4 Pb1 I1 90.57(3) . . ?
I3 Pb1 I1 175.02(3) . . ?
I2 Pb1 I1 83.31(3) . . ?
I3 Pb1 I1 168.97(3) 3_465 3_565 ?
I4 Pb1 I1 80.73(3) . 3_565 ?
I3 Pb1 I1 88.48(3) . 3_565 ?
I2 Pb1 I1 105.07(3) . 3_565 ?
I1 Pb1 I1 89.24(3) . 3_565 ?
I2 Cu1 I5 109.00(7) . . ?
I2 Cu1 I4 117.64(8) . 3_465 ?
I5 Cu1 I4 113.41(7) . 3_465 ?
I2 Cu1 I1 103.06(7) . . ?
I5 Cu1 I1 112.64(8) . . ?
I4 Cu1 I1 100.36(7) 3_465 . ?
Cu1 I1 Pb1 83.32(4) . . ?
Cu1 I1 Pb1 82.31(4) . 3_465 ?
Pb1 I1 Pb1 87.44(3) . 3_465 ?
Cu1 I2 Pb1 87.91(5) . . ?
Pb1 I3 Pb1 91.66(3) 3_565 . ?
Cu1 I4 Pb1 89.94(5) 3_565 . ?
N3 Ni1 N5 92.5(4) . . ?
N3 Ni1 N4 81.8(4) . . ?
N5 Ni1 N4 93.3(4) . . ?
N3 Ni1 N2 92.2(4) . . ?
N5 Ni1 N2 93.0(4) . . ?
N4 Ni1 N2 171.5(4) . . ?
N3 Ni1 N1 93.5(4) . . ?
N5 Ni1 N1 172.2(4) . . ?
N4 Ni1 N1 92.6(4) . . ?
N2 Ni1 N1 81.7(4) . . ?
N3 Ni1 N6 171.4(4) . . ?
N5 Ni1 N6 81.6(4) . . ?
N4 Ni1 N6 92.2(4) . . ?
N2 Ni1 N6 94.4(4) . . ?
N1 Ni1 N6 93.0(4) . . ?
C1 N1 Ni1 108.6(8) . . ?
C1 N1 H1A 110.0 . . ?
Ni1 N1 H1A 110.0 . . ?
C1 N1 H1B 110.0 . . ?
Ni1 N1 H1B 110.0 . . ?
H1A N1 H1B 108.4 . . ?
C2 N2 Ni1 107.7(8) . . ?
C2 N2 H2A 110.2 . . ?
Ni1 N2 H2A 110.2 . . ?
C2 N2 H2B 110.2 . . ?
Ni1 N2 H2B 110.2 . . ?
H2A N2 H2B 108.5 . . ?
C3 N3 Ni1 109.0(8) . . ?
C3 N3 H3A 109.9 . . ?
Ni1 N3 H3A 109.9 . . ?
C3 N3 H3B 109.9 . . ?
Ni1 N3 H3B 109.9 . . ?
H3A N3 H3B 108.3 . . ?
C4 N4 Ni1 109.0(8) . . ?
C4 N4 H4A 109.9 . . ?
Ni1 N4 H4A 109.9 . . ?
C4 N4 H4B 109.9 . . ?
Ni1 N4 H4B 109.9 . . ?
H4A N4 H4B 108.3 . . ?
C5 N5 Ni1 108.6(8) . . ?
C5 N5 H5A 110.0 . . ?
Ni1 N5 H5A 110.0 . . ?
C5 N5 H5B 110.0 . . ?
Ni1 N5 H5B 110.0 . . ?
H5A N5 H5B 108.4 . . ?
C6 N6 Ni1 108.0(7) . . ?
C6 N6 H6A 110.1 . . ?
Ni1 N6 H6A 110.1 . . ?
C6 N6 H6B 110.1 . . ?
Ni1 N6 H6B 110.1 . . ?
H6A N6 H6B 108.4 . . ?
N1 C1 C2 108.6(11) . . ?
N1 C1 H1C 110.0 . . ?
C2 C1 H1C 110.0 . . ?
N1 C1 H1D 110.0 . . ?
C2 C1 H1D 110.0 . . ?
H1C C1 H1D 108.3 . . ?
N2 C2 C1 108.5(10) . . ?
N2 C2 H2C 110.0 . . ?
C1 C2 H2C 110.0 . . ?
N2 C2 H2D 110.0 . . ?
C1 C2 H2D 110.0 . . ?
H2C C2 H2D 108.4 . . ?
C4 C3 N3 110.9(10) . . ?
C4 C3 H3C 109.5 . . ?
N3 C3 H3C 109.5 . . ?
C4 C3 H3D 109.5 . . ?
N3 C3 H3D 109.5 . . ?
H3C C3 H3D 108.1 . . ?
C3 C4 N4 107.6(10) . . ?
C3 C4 H4C 110.2 . . ?
N4 C4 H4C 110.2 . . ?
C3 C4 H4D 110.2 . . ?
N4 C4 H4D 110.2 . . ?
H4C C4 H4D 108.5 . . ?
N5 C5 C6 109.3(11) . . ?
N5 C5 H5C 109.8 . . ?
C6 C5 H5C 109.8 . . ?
N5 C5 H5D 109.8 . . ?
C6 C5 H5D 109.8 . . ?
H5C C5 H5D 108.3 . . ?
N6 C6 C5 108.8(10) . . ?
N6 C6 H6C 109.9 . . ?
C5 C6 H6C 109.9 . . ?
N6 C6 H6D 109.9 . . ?
C5 C6 H6D 109.9 . . ?
H6C C6 H6D 108.3 . . ?

loop_
_geom_bond_atom_site_label_1
_geom_bond_atom_site_label_2
_geom_bond_distance
_geom_bond_site_symmetry_2
_geom_bond_publ_flag
Pb1 I3 3.1500(11) 3_465 ?
Pb1 I4 3.1564(12) . ?
Pb1 I3 3.2003(11) . ?
Pb1 I2 3.2096(12) . ?
Pb1 I1 3.2340(11) . ?
Pb1 I1 3.3557(11) 3_565 ?
Cu1 I2 2.607(2) . ?
Cu1 I5 2.613(2) . ?
Cu1 I4 2.6314(19) 3_465 ?
Cu1 I1 2.860(2) . ?
I1 Pb1 3.3556(11) 3_465 ?
I3 Pb1 3.1500(11) 3_565 ?
I4 Cu1 2.6314(19) 3_565 ?
Ni1 N3 2.110(10) . ?
Ni1 N5 2.115(9) . ?
Ni1 N4 2.117(10) . ?
Ni1 N2 2.123(10) . ?
Ni1 N1 2.123(9) . ?
Ni1 N6 2.134(9) . ?
N1 C1 1.454(17) . ?
N1 H1A 0.8900 . ?
N1 H1B 0.8900 . ?
N2 C2 1.479(15) . ?
N2 H2A 0.8900 . ?
N2 H2B 0.8900 . ?
N3 C3 1.491(17) . ?
N3 H3A 0.8900 . ?
N3 H3B 0.8900 . ?
N4 C4 1.504(16) . ?
N4 H4A 0.8900 . ?
N4 H4B 0.8900 . ?
N5 C5 1.478(16) . ?
N5 H5A 0.8900 . ?
N5 H5B 0.8900 . ?
N6 C6 1.484(15) . ?
N6 H6A 0.8900 . ?
N6 H6B 0.8900 . ?
C1 C2 1.516(19) . ?
C1 H1C 0.9700 . ?
C1 H1D 0.9700 . ?
C2 H2C 0.9700 . ?
C2 H2D 0.9700 . ?
C3 C4 1.488(18) . ?
C3 H3C 0.9700 . ?
C3 H3D 0.9700 . ?
C4 H4C 0.9700 . ?
C4 H4D 0.9700 . ?
C5 C6 1.49(2) . ?
C5 H5C 0.9700 . ?
C5 H5D 0.9700 . ?
C6 H6C 0.9700 . ?
C6 H6D 0.9700 . ?

loop_
_geom_torsion_atom_site_label_1
_geom_torsion_atom_site_label_2
_geom_torsion_atom_site_label_3
_geom_torsion_atom_site_label_4
_geom_torsion
_geom_torsion_site_symmetry_1
_geom_torsion_site_symmetry_2
_geom_torsion_site_symmetry_3
_geom_torsion_site_symmetry_4
_geom_torsion_publ_flag
Ni1 N1 C1 C2 41.2(12) . . . . ?
Ni1 N2 C2 C1 41.6(12) . . . . ?
N1 C1 C2 N2 -56.2(14) . . . . ?
Ni1 N3 C3 C4 -36.8(12) . . . . ?
N3 C3 C4 N4 52.0(14) . . . . ?
Ni1 N4 C4 C3 -41.2(12) . . . . ?
Ni1 N5 C5 C6 40.7(12) . . . . ?
Ni1 N6 C6 C5 40.3(14) . . . . ?
N5 C5 C6 N6 -54.7(15) . . . . ?
